data_2236625
loop_
_publ_author_name
'Venter, Gertruida J. S.'
'Steyl, Gideon'
'Roodt, Andreas'

_publ_section_title
;
 4-(2,3-Dimethylanilino)pent-3-en-2-one
;
_journal_coeditor_code SU2465
_journal_issue 10
_journal_name_full 'Acta Crystallographica Section E'
_journal_page_first o2930
_journal_page_last o2931
_journal_paper_doi 10.1107/S1600536812038779
_journal_volume 68
_journal_year 2012
_chemical_formula_iupac 'C13 H17 N O'
_chemical_formula_moiety 'C13 H17 N O'
_chemical_formula_sum 'C13 H17 N O'
_chemical_formula_weight 203.28
_chemical_name_systematic
;
4-(2,3-Dimethylanilino)pent-3-en-2-one
;
_space_group_IT_number 14
_symmetry_cell_setting monoclinic
_symmetry_space_group_name_Hall '-P 2ybc'
_symmetry_space_group_name_H-M 'P 1 21/c 1'
_atom_sites_solution_hydrogens geom
_atom_sites_solution_primary direct
_atom_sites_solution_secondary difmap
_audit_creation_method 'WinGX routine CIF_UPDATE'
_cell_angle_alpha 90.000
_cell_angle_beta 90.243(4)
_cell_angle_gamma 90.000
_cell_formula_units_Z 4
_cell_length_a 7.526(3)
_cell_length_b 12.450(5)
_cell_length_c 12.040(4)
_cell_measurement_reflns_used 9978
_cell_measurement_temperature 100(2)
_cell_measurement_theta_max 28.37
_cell_measurement_theta_min 2.71
_cell_volume 1128.1(7)
_computing_cell_refinement 'SAINT-Plus (Bruker, 2004)'
_computing_data_collection 'APEX2 (Bruker, 2005)'
_computing_data_reduction 'SAINT-Plus (Bruker, 2004)'
_computing_molecular_graphics 'DIAMOND (Brandenburg & Putz, 2005)'
_computing_publication_material 'WinGX (Farrugia, 1999)'
_computing_structure_refinement 'SHELXL97 (Sheldrick, 2008)'
_computing_structure_solution 'SIR92 (Altomare <i>et al.</i>, 1992)'
_diffrn_ambient_temperature 100(2)
_diffrn_measured_fraction_theta_full 0.999
_diffrn_measured_fraction_theta_max 0.999
_diffrn_measurement_device_type 'Bruker APEXII CCD area-detector'
_diffrn_measurement_method 'phi and omega scans'
_diffrn_radiation_monochromator graphite
_diffrn_radiation_source 'fine-focus sealed tube'
_diffrn_radiation_type MoK\a
_diffrn_radiation_wavelength 0.71073
_diffrn_reflns_av_R_equivalents 0.0244
_diffrn_reflns_limit_h_max 10
_diffrn_reflns_limit_h_min -9
_diffrn_reflns_limit_k_max 16
_diffrn_reflns_limit_k_min -16
_diffrn_reflns_limit_l_max 16
_diffrn_reflns_limit_l_min -15
_diffrn_reflns_number 20265
_diffrn_reflns_theta_full 28.37
_diffrn_reflns_theta_max 28.37
_diffrn_reflns_theta_min 2.35
_exptl_absorpt_coefficient_mu 0.075
_exptl_absorpt_correction_T_max 0.9940
_exptl_absorpt_correction_T_min 0.9866
_exptl_absorpt_correction_type multi-scan
_exptl_absorpt_process_details
;
(SADABS; Bruker, 2004)
;
_exptl_crystal_colour colourless
_exptl_crystal_density_diffrn 1.197
_exptl_crystal_density_method 'not measured'
_exptl_crystal_description cuboid
_exptl_crystal_F_000 440
_exptl_crystal_size_max 0.18
_exptl_crystal_size_mid 0.16
_exptl_crystal_size_min 0.08
_refine_diff_density_max 0.327
_refine_diff_density_min -0.237
_refine_ls_extinction_method none
_refine_ls_goodness_of_fit_ref 1.046
_refine_ls_hydrogen_treatment mixed
_refine_ls_matrix_type full
_refine_ls_number_parameters 144
_refine_ls_number_reflns 2817
_refine_ls_number_restraints 0
_refine_ls_restrained_S_all 1.046
_refine_ls_R_factor_all 0.0413
_refine_ls_R_factor_gt 0.0376
_refine_ls_shift/su_max 0
_refine_ls_shift/su_mean 0
_refine_ls_structure_factor_coef Fsqd
_refine_ls_weighting_details 'calc w=1/[\s^2^(Fo^2^)+(0.0535P)^2^+0.3712P] where P=(Fo^2^+2Fc^2^)/3'
_refine_ls_weighting_scheme calc
_refine_ls_wR_factor_ref 0.1032
_reflns_number_gt 2528
_reflns_number_total 2817
_reflns_threshold_expression I>2\s(I)
_cod_data_source_file su2465.cif
_cod_data_source_block I
_cod_original_sg_symbol_H-M 'P 21/c'
_cod_database_code 2236625
_cod_database_fobs_code 2236625

loop_
_symmetry_equiv_pos_as_xyz
'x, y, z'
'-x, y+1/2, -z+1/2'
'-x, -y, -z'
'x, -y-1/2, z-1/2'

loop_
_atom_site_type_symbol
_atom_site_label
_atom_site_fract_x
_atom_site_fract_y
_atom_site_fract_z
_atom_site_U_iso_or_equiv
_atom_site_adp_type
_atom_site_calc_flag
_atom_site_refinement_flags
_atom_site_occupancy
C C1 0.06673(13) 0.30089(8) 0.27466(8) 0.0206(2) Uani d . 1
H H1A 0.1442 0.3069 0.34 0.031 Uiso calc R 1
H H1B -0.0323 0.2525 0.2913 0.031 Uiso calc R 1
H H1C 0.0202 0.372 0.2552 0.031 Uiso calc R 1
C C2 0.17093(11) 0.25693(7) 0.17890(7) 0.01569(19) Uani d . 1
C C3 0.15832(12) 0.14919(7) 0.15135(7) 0.01678(19) Uani d . 1
H H3 0.083 0.1047 0.1946 0.02 Uiso calc R 1
C C4 0.25242(12) 0.10152(7) 0.06148(7) 0.01660(19) Uani d . 1
C C5 0.23616(14) -0.01799(8) 0.04301(9) 0.0233(2) Uani d . 1
H H5A 0.1841 -0.0315 -0.0304 0.035 Uiso calc R 1
H H5B 0.1597 -0.0491 0.1003 0.035 Uiso calc R 1
H H5C 0.3542 -0.051 0.0472 0.035 Uiso calc R 1
C C11 0.29955(12) 0.43578(7) 0.13435(7) 0.01577(19) Uani d . 1
C C12 0.27101(11) 0.50391(7) 0.04322(7) 0.01532(19) Uani d . 1
C C13 0.30377(12) 0.61452(7) 0.05608(8) 0.01670(19) Uani d . 1
C C14 0.36216(12) 0.65366(8) 0.15862(8) 0.0192(2) Uani d . 1
H H14 0.385 0.7283 0.167 0.023 Uiso calc R 1
C C15 0.38734(12) 0.58538(8) 0.24843(8) 0.0199(2) Uani d . 1
H H15 0.4246 0.6136 0.318 0.024 Uiso calc R 1
C C16 0.35811(13) 0.47587(8) 0.23660(8) 0.0185(2) Uani d . 1
H H16 0.3777 0.4286 0.2974 0.022 Uiso calc R 1
C C17 0.20554(13) 0.46041(8) -0.06639(8) 0.0190(2) Uani d . 1
H H17A 0.3054 0.4546 -0.118 0.028 Uiso calc R 1
H H17B 0.1158 0.5091 -0.0974 0.028 Uiso calc R 1
H H17C 0.1529 0.3893 -0.055 0.028 Uiso calc R 1
C C18 0.27215(14) 0.69111(8) -0.03884(9) 0.0223(2) Uani d . 1
H H18A 0.1441 0.6989 -0.0515 0.034 Uiso calc R 1
H H18B 0.3282 0.6629 -0.1061 0.034 Uiso calc R 1
H H18C 0.3235 0.7613 -0.0206 0.034 Uiso calc R 1
N N1 0.27422(11) 0.32320(6) 0.11920(7) 0.01722(18) Uani d . 1
O O1 0.35012(9) 0.15398(5) -0.00317(6) 0.01903(16) Uani d . 1
H H1 0.3236(19) 0.2906(12) 0.0590(12) 0.033(4) Uiso d . 1

loop_
_atom_site_aniso_label
_atom_site_aniso_U_11
_atom_site_aniso_U_22
_atom_site_aniso_U_33
_atom_site_aniso_U_12
_atom_site_aniso_U_13
_atom_site_aniso_U_23
C1 0.0210(4) 0.0217(5) 0.0193(4) -0.0008(4) 0.0040(3) -0.0023(3)
C2 0.0148(4) 0.0177(4) 0.0146(4) 0.0006(3) -0.0018(3) 0.0005(3)
C3 0.0176(4) 0.0159(4) 0.0169(4) -0.0007(3) 0.0001(3) 0.0017(3)
C4 0.0167(4) 0.0155(4) 0.0176(4) 0.0002(3) -0.0033(3) 0.0006(3)
C5 0.0264(5) 0.0150(4) 0.0285(5) -0.0019(4) 0.0046(4) -0.0016(4)
C11 0.0155(4) 0.0138(4) 0.0181(4) 0.0003(3) 0.0018(3) -0.0018(3)
C12 0.0125(4) 0.0166(4) 0.0168(4) 0.0006(3) 0.0009(3) -0.0014(3)
C13 0.0135(4) 0.0154(4) 0.0212(4) 0.0012(3) 0.0011(3) 0.0002(3)
C14 0.0166(4) 0.0153(4) 0.0258(5) 0.0000(3) 0.0005(3) -0.0041(3)
C15 0.0183(4) 0.0221(5) 0.0192(4) 0.0002(3) -0.0010(3) -0.0063(4)
C16 0.0190(4) 0.0197(4) 0.0170(4) 0.0009(3) -0.0003(3) -0.0005(3)
C17 0.0207(4) 0.0194(4) 0.0168(4) -0.0008(3) -0.0012(3) -0.0009(3)
C18 0.0227(5) 0.0171(4) 0.0272(5) 0.0002(4) -0.0018(4) 0.0039(4)
N1 0.0209(4) 0.0139(4) 0.0169(4) -0.0001(3) 0.0031(3) -0.0015(3)
O1 0.0223(3) 0.0165(3) 0.0183(3) -0.0011(3) 0.0025(3) -0.0004(2)

loop_
_atom_type_symbol
_atom_type_description
_atom_type_scat_dispersion_real
_atom_type_scat_dispersion_imag
_atom_type_scat_source
C C 0.0033 0.0016 'International Tables Vol C Tables 4.2.6.8 and 6.1.1.4'
H H 0 0 'International Tables Vol C Tables 4.2.6.8 and 6.1.1.4'
N N 0.0061 0.0033 'International Tables Vol C Tables 4.2.6.8 and 6.1.1.4'
O O 0.0106 0.006 'International Tables Vol C Tables 4.2.6.8 and 6.1.1.4'

loop_
_geom_angle_atom_site_label_1
_geom_angle_atom_site_label_2
_geom_angle_atom_site_label_3
_geom_angle
C2 C1 H1A 109.5
C2 C1 H1B 109.5
H1A C1 H1B 109.5
C2 C1 H1C 109.5
H1A C1 H1C 109.5
H1B C1 H1C 109.5
N1 C2 C3 120.37(8)
N1 C2 C1 119.50(8)
C3 C2 C1 120.12(8)
C2 C3 C4 123.46(8)
C2 C3 H3 118.3
C4 C3 H3 118.3
O1 C4 C3 123.23(9)
O1 C4 C5 117.94(8)
C3 C4 C5 118.82(8)
C4 C5 H5A 109.5
C4 C5 H5B 109.5
H5A C5 H5B 109.5
C4 C5 H5C 109.5
H5A C5 H5C 109.5
H5B C5 H5C 109.5
C16 C11 C12 121.31(9)
C16 C11 N1 120.33(8)
C12 C11 N1 118.32(8)
C11 C12 C13 118.65(9)
C11 C12 C17 121.06(8)
C13 C12 C17 120.29(8)
C14 C13 C12 119.54(8)
C14 C13 C18 119.86(9)
C12 C13 C18 120.58(9)
C15 C14 C13 121.10(9)
C15 C14 H14 119.4
C13 C14 H14 119.5
C14 C15 C16 120.03(9)
C14 C15 H15 120
C16 C15 H15 120
C15 C16 C11 119.35(9)
C15 C16 H16 120.3
C11 C16 H16 120.3
C12 C17 H17A 109.5
C12 C17 H17B 109.5
H17A C17 H17B 109.5
C12 C17 H17C 109.5
H17A C17 H17C 109.5
H17B C17 H17C 109.5
C13 C18 H18A 109.5
C13 C18 H18B 109.5
H18A C18 H18B 109.5
C13 C18 H18C 109.5
H18A C18 H18C 109.5
H18B C18 H18C 109.5
C2 N1 C11 127.75(8)
C2 N1 H1 113.0(9)
C11 N1 H1 119.0(9)

loop_
_geom_bond_atom_site_label_1
_geom_bond_atom_site_label_2
_geom_bond_distance
C1 C2 1.5005(13)
C1 H1A 0.98
C1 H1B 0.98
C1 H1C 0.98
C2 N1 1.3441(12)
C2 C3 1.3849(14)
C3 C4 1.4251(13)
C3 H3 0.95
C4 O1 1.2562(12)
C4 C5 1.5093(14)
C5 H5A 0.98
C5 H5B 0.98
C5 H5C 0.98
C11 C16 1.3979(13)
C11 C12 1.4027(13)
C11 N1 1.4262(13)
C12 C13 1.4074(14)
C12 C17 1.5074(13)
C13 C14 1.3964(14)
C13 C18 1.5066(14)
C14 C15 1.3878(14)
C14 H14 0.95
C15 C16 1.3883(14)
C15 H15 0.95
C16 H16 0.95
C17 H17A 0.98
C17 H17B 0.98
C17 H17C 0.98
C18 H18A 0.98
C18 H18B 0.98
C18 H18C 0.98
N1 H1 0.911(15)

loop_
_geom_hbond_atom_site_label_D
_geom_hbond_atom_site_label_H
_geom_hbond_atom_site_label_A
_geom_hbond_site_symmetry_A
_geom_hbond_distance_DH
_geom_hbond_distance_HA
_geom_hbond_distance_DA
_geom_hbond_angle_DHA
N1 H1 O1 . 0.911(15) 1.869(15) 2.6348(13) 140.2(13)
C1 H1A O1 4_566 0.98 2.49 3.4599(15) 173

loop_
_cod_related_entry_id
_cod_related_entry_database
_cod_related_entry_code
1 ChemSpider 30658169
